data_4131224
loop_
_publ_author_name
'Spaeth, Andrew D.'
'Gagnon, Nicole L.'
'Dhar, Debanjan'
'Yee, Gereon M.'
'Tolman, William B.'

_publ_section_title
;
 Determination of the Cu(III)-OH Bond Distance by Resonance Raman
 Spectroscopy Using a Normalized Version of Badger's Rule.
;
_journal_issue 12
_journal_name_full 'Journal of the American Chemical Society'
_journal_page_first 4477
_journal_page_last 4485
_journal_paper_doi 10.1021/jacs.7b00210
_journal_volume 139
_journal_year 2017
_chemical_formula_moiety 'C47 H76 Cu N4 O4'
_chemical_formula_sum 'C47 H76 Cu N4 O4'
_chemical_formula_weight 824.65
_chemical_name_common LCuOH
_space_group_crystal_system monoclinic
_space_group_IT_number 14
_space_group_name_Hall '-P 2yn'
_space_group_name_H-M_alt 'P 1 21/n 1'
_atom_sites_solution_hydrogens mixed
_audit_creation_method SHELXL-2014/7
_cell_angle_alpha 90
_cell_angle_beta 93.369(2)
_cell_angle_gamma 90
_cell_formula_units_Z 4
_cell_length_a 11.429(2)
_cell_length_b 25.345(5)
_cell_length_c 18.453(3)
_cell_measurement_reflns_used 2775
_cell_measurement_temperature 296(2)
_cell_measurement_theta_max 26.46
_cell_measurement_theta_min 2.40
_cell_volume 5336.0(17)
_computing_cell_refinement 'SAINT, Bruker'
_computing_data_collection 'APEX II, Bruker'
_computing_data_reduction 'SAINT, Bruker'
_computing_structure_refinement 'SHELXL-2014/7 (Sheldrick, 2014)'
_diffrn_ambient_temperature 296(2)
_diffrn_measured_fraction_theta_full 1.000
_diffrn_measured_fraction_theta_max 0.997
_diffrn_measurement_device_type 'Bruker APEX II CCD'
_diffrn_measurement_method 'area detector, omega scans per phi'
_diffrn_radiation_type MoK\a
_diffrn_radiation_wavelength 0.71073
_diffrn_reflns_av_R_equivalents 0.0629
_diffrn_reflns_av_unetI/netI 0.0476
_diffrn_reflns_Laue_measured_fraction_full 1.000
_diffrn_reflns_Laue_measured_fraction_max 0.997
_diffrn_reflns_limit_h_max 14
_diffrn_reflns_limit_h_min -14
_diffrn_reflns_limit_k_max 31
_diffrn_reflns_limit_k_min -31
_diffrn_reflns_limit_l_max 23
_diffrn_reflns_limit_l_min -23
_diffrn_reflns_number 57423
_diffrn_reflns_point_group_measured_fraction_full 1.000
_diffrn_reflns_point_group_measured_fraction_max 0.997
_diffrn_reflns_theta_full 25.242
_diffrn_reflns_theta_max 26.549
_diffrn_reflns_theta_min 1.607
_diffrn_source normal
_exptl_absorpt_coefficient_mu 0.448
_exptl_absorpt_correction_type multi-scan
_exptl_absorpt_process_details 'SADABS, R. Blessing, 1995'
_exptl_crystal_colour blue-purple
_exptl_crystal_density_diffrn 1.027
_exptl_crystal_description block
_exptl_crystal_F_000 1788
_exptl_crystal_size_max 0.300
_exptl_crystal_size_mid 0.200
_exptl_crystal_size_min 0.200
_exptl_transmission_factor_max 0.914
_exptl_transmission_factor_min 0.898
_refine_diff_density_max 1.584
_refine_diff_density_min -0.494
_refine_diff_density_rms 0.077
_refine_ls_extinction_method none
_refine_ls_goodness_of_fit_ref 1.157
_refine_ls_hydrogen_treatment mixed
_refine_ls_matrix_type full
_refine_ls_number_parameters 537
_refine_ls_number_reflns 11086
_refine_ls_number_restraints 5
_refine_ls_restrained_S_all 1.157
_refine_ls_R_factor_all 0.1024
_refine_ls_R_factor_gt 0.0872
_refine_ls_shift/su_max 0.000
_refine_ls_shift/su_mean 0.000
_refine_ls_structure_factor_coef Fsqd
_refine_ls_weighting_details 'w=1/[\s^2^(Fo^2^)+(0.0393P)^2^+19.6771P] where P=(Fo^2^+2Fc^2^)/3'
_refine_ls_weighting_scheme calc
_refine_ls_wR_factor_gt 0.2013
_refine_ls_wR_factor_ref 0.2069
_reflns_Friedel_coverage 0.000
_reflns_number_gt 8771
_reflns_number_total 11086
_reflns_threshold_expression 'I > 2\s(I)'
_cod_data_source_file ja7b00210_si_001.cif
_cod_data_source_block 14217_01m_a_sqd
_cod_depositor_comments
;
The following automatic conversions were performed:

data item '_exptl_absorpt_correction_type' value 'Multi-scan' was
changed to 'multi-scan' in accordance with the
/home/saulius/struct/COD-crude-data/automatic-downloads/DataCite-retrospective/ACS/depositions/lib/dictionaries/cif_core.dic
dictionary named 'cif_core.dic' version 2.4.2 last updated on
2011-04-26.

Automatic conversion script
Id: cif_fix_values 6909 2019-04-08 15:41:33Z antanas 
;
_cod_original_cell_volume 5335.9(17)
_cod_original_sg_symbol_H-M 'P 21/n'
_cod_database_code 4131224
_shelx_shelxl_version_number 2014/7
_shelx_space_group_comment
;
The symmetry employed for this shelxl refinement is uniquely defined
by the following loop, which should always be used as a source of
symmetry information in preference to the above space-group names.
They are only intended as comments.
;
_shelx_estimated_absorpt_t_min 0.877
_shelx_estimated_absorpt_t_max 0.916

loop_
_space_group_symop_operation_xyz
'x, y, z'
'-x+1/2, y+1/2, -z+1/2'
'-x, -y, -z'
'x-1/2, -y-1/2, z-1/2'

loop_
_atom_site_label
_atom_site_type_symbol
_atom_site_fract_x
_atom_site_fract_y
_atom_site_fract_z
_atom_site_U_iso_or_equiv
_atom_site_adp_type
_atom_site_occupancy
_atom_site_site_symmetry_order
_atom_site_calc_flag
_atom_site_refinement_flags_posn
_atom_site_refinement_flags_adp
_atom_site_refinement_flags_occupancy
_atom_site_disorder_assembly
_atom_site_disorder_group
Cu1 Cu 0.45337(4) 0.40343(2) 0.23632(3) 0.03095(16) Uani 1 1 d . . . . .
H1W H 0.161(7) 0.399(3) 0.244(4) 0.08(2) Uiso 1 1 d . . . . .
H1L H 0.314(6) 0.352(3) 0.258(4) 0.06(2) Uiso 1 1 d . . . . .
C1 C 0.3760(6) 0.2474(3) 0.1040(4) 0.074(2) Uani 1 1 d . . . . .
H1A H 0.3836 0.2615 0.0563 0.111 Uiso 1 1 calc R U . . .
H1B H 0.3013 0.2572 0.1210 0.111 Uiso 1 1 calc R U . . .
H1C H 0.3818 0.2096 0.1023 0.111 Uiso 1 1 calc R U . . .
O1 O 0.3061(3) 0.37593(18) 0.2474(3) 0.0721(17) Uani 1 1 d . . . . .
N1 N 0.4120(3) 0.47588(14) 0.1972(2) 0.0329(9) Uani 1 1 d . . . . .
O2 O 0.5010(3) 0.55421(11) 0.16483(19) 0.0383(8) Uani 1 1 d . . . . .
H2W H 0.094(6) 0.430(3) 0.205(4) 0.08(3) Uiso 1 1 d . . . . .
C2 C 0.4730(4) 0.2692(2) 0.1552(3) 0.0414(12) Uani 1 1 d . . . . .
H2 H 0.4726 0.3076 0.1502 0.050 Uiso 1 1 calc R U . . .
N2 N 0.6080(3) 0.43221(13) 0.22886(18) 0.0227(7) Uani 1 1 d . . . . .
O3 O 0.7448(3) 0.31617(12) 0.29438(19) 0.0382(8) Uani 1 1 d . . . . .
C3 C 0.5923(5) 0.2492(3) 0.1329(3) 0.0620(16) Uani 1 1 d . . . . .
H3A H 0.6029 0.2590 0.0835 0.093 Uiso 1 1 calc R U . . .
H3B H 0.5952 0.2114 0.1373 0.093 Uiso 1 1 calc R U . . .
H3C H 0.6535 0.2646 0.1639 0.093 Uiso 1 1 calc R U . . .
N3 N 0.5513(3) 0.34045(13) 0.2679(2) 0.0284(8) Uani 1 1 d . . . . .
N4 N 1.0012(3) 0.22404(14) 0.32676(19) 0.0284(8) Uani 1 1 d . . . . .
O4 O 0.0857(3) 0.40568(19) 0.2301(3) 0.0613(12) Uani 1 1 d . . . . .
C4 C 0.4607(4) 0.25649(17) 0.2343(3) 0.0359(10) Uani 1 1 d . . . . .
C9 C 0.5047(4) 0.29116(16) 0.2892(2) 0.0293(9) Uani 1 1 d . . . . .
C8 C 0.4992(4) 0.27848(19) 0.3627(3) 0.0386(11) Uani 1 1 d . . . . .
C7 C 0.4465(5) 0.2302(2) 0.3799(3) 0.0519(15) Uani 1 1 d . . . . .
H7 H 0.4411 0.2212 0.4285 0.062 Uiso 1 1 calc R U . . .
C6 C 0.4030(5) 0.1961(2) 0.3275(4) 0.0514(15) Uani 1 1 d . . . . .
H6 H 0.3695 0.1643 0.3404 0.062 Uiso 1 1 calc R U . . .
C5 C 0.4092(4) 0.20941(19) 0.2553(3) 0.0460(13) Uani 1 1 d . . . . .
H5 H 0.3784 0.1864 0.2198 0.055 Uiso 1 1 calc R U . . .
C10 C 0.6668(3) 0.34764(16) 0.2725(2) 0.0251(8) Uani 1 1 d . . . . .
C11 C 0.6999(3) 0.40162(16) 0.2477(2) 0.0269(8) Uani 1 1 d . . . . .
C012 C 0.5464(5) 0.3150(2) 0.4227(3) 0.0518(14) Uani 1 1 d . . . . .
H012 H 0.5732 0.3473 0.3997 0.062 Uiso 1 1 calc R U . . .
C12 C 0.8124(4) 0.42063(18) 0.2421(3) 0.0340(10) Uani 1 1 d . . . . .
H12 H 0.8773 0.3997 0.2547 0.041 Uiso 1 1 calc R U . . .
C13 C 0.8258(4) 0.47192(19) 0.2170(3) 0.0412(12) Uani 1 1 d . . . . .
H13 H 0.9006 0.4856 0.2126 0.049 Uiso 1 1 calc R U . . .
C14 C 0.7280(4) 0.50272(18) 0.1983(3) 0.0356(10) Uani 1 1 d . . . . .
H14 H 0.7365 0.5370 0.1813 0.043 Uiso 1 1 calc R U . . .
C15 C 0.6177(3) 0.48140(16) 0.2056(2) 0.0248(8) Uani 1 1 d . . . . .
C16 C 0.5030(4) 0.50809(16) 0.1870(2) 0.0296(9) Uani 1 1 d . . . . .
C18 C 0.2416(4) 0.52848(19) 0.2262(3) 0.0434(12) Uani 1 1 d . . . . .
C17 C 0.2982(4) 0.49627(17) 0.1779(3) 0.0348(11) Uani 1 1 d . . . . .
C019 C 0.6521(5) 0.2907(3) 0.4652(3) 0.0667(18) Uani 1 1 d . . . . .
H01A H 0.7126 0.2833 0.4327 0.100 Uiso 1 1 calc R U . . .
H01B H 0.6288 0.2585 0.4877 0.100 Uiso 1 1 calc R U . . .
H01C H 0.6811 0.3149 0.5019 0.100 Uiso 1 1 calc R U . . .
C19 C 0.2956(5) 0.5387(2) 0.3017(4) 0.0585(16) Uani 1 1 d . . . . .
H19 H 0.3786 0.5294 0.3000 0.070 Uiso 1 1 calc R U . . .
C01D C 0.4519(6) 0.3306(3) 0.4731(4) 0.084(2) Uani 1 1 d . . . . .
H01D H 0.3871 0.3461 0.4454 0.126 Uiso 1 1 calc R U . . .
H01E H 0.4833 0.3556 0.5081 0.126 Uiso 1 1 calc R U . . .
H01F H 0.4256 0.2998 0.4978 0.126 Uiso 1 1 calc R U . . .
C20 C 0.2477(12) 0.5029(4) 0.3551(5) 0.161(6) Uani 1 1 d . . . . .
H20A H 0.2525 0.4672 0.3382 0.241 Uiso 1 1 calc R U . . .
H20B H 0.1673 0.5118 0.3614 0.241 Uiso 1 1 calc R U . . .
H20C H 0.2920 0.5064 0.4007 0.241 Uiso 1 1 calc R U . . .
C21 C 0.2935(10) 0.5945(3) 0.3258(5) 0.121(4) Uani 1 1 d . . . . .
H21A H 0.3058 0.6172 0.2853 0.182 Uiso 1 1 calc R U . . .
H21B H 0.3546 0.6001 0.3630 0.182 Uiso 1 1 calc R U . . .
H21C H 0.2189 0.6022 0.3446 0.182 Uiso 1 1 calc R U . . .
C22 C 0.1318(5) 0.5489(2) 0.2039(4) 0.0582(17) Uani 1 1 d . . . . .
H22 H 0.0931 0.5708 0.2351 0.070 Uiso 1 1 calc R U . . .
C23 C 0.0805(5) 0.5374(3) 0.1375(4) 0.0649(19) Uani 1 1 d . . . . .
H23 H 0.0082 0.5520 0.1231 0.078 Uiso 1 1 calc R U . . .
C24 C 0.1351(5) 0.5041(3) 0.0917(4) 0.0600(17) Uani 1 1 d . . . . .
H24 H 0.0979 0.4954 0.0472 0.072 Uiso 1 1 calc R U . . .
C25 C 0.2451(4) 0.4830(2) 0.1105(3) 0.0461(13) Uani 1 1 d . . . . .
C26 C 0.3039(5) 0.4458(3) 0.0591(3) 0.0590(16) Uani 1 1 d . . . . .
H26 H 0.3786 0.4353 0.0837 0.071 Uiso 1 1 calc R U . . .
C27 C 0.3324(12) 0.4714(3) -0.0081(5) 0.145(5) Uani 1 1 d . . . . .
H27A H 0.3624 0.4458 -0.0404 0.218 Uiso 1 1 calc R U . . .
H27B H 0.3904 0.4982 0.0022 0.218 Uiso 1 1 calc R U . . .
H27C H 0.2630 0.4873 -0.0305 0.218 Uiso 1 1 calc R U . . .
C28 C 0.2360(12) 0.3962(4) 0.0443(9) 0.195(8) Uani 1 1 d . . . . .
H28A H 0.2532 0.3715 0.0828 0.292 Uiso 1 1 calc R U . . .
H28B H 0.2575 0.3814 -0.0009 0.292 Uiso 1 1 calc R U . . .
H28C H 0.1537 0.4041 0.0415 0.292 Uiso 1 1 calc R U . . .
C29 C 1.0422(4) 0.23517(19) 0.2514(2) 0.0365(11) Uani 1 1 d . . . . .
H29A H 1.1235 0.2464 0.2561 0.044 Uiso 1 1 calc R U . . .
H29B H 1.0393 0.2025 0.2239 0.044 Uiso 1 1 calc R U . . .
C30 C 0.9725(4) 0.2764(2) 0.2087(3) 0.0398(11) Uani 1 1 d . . . . .
H30A H 0.9744 0.3094 0.2355 0.048 Uiso 1 1 calc R U . . .
H30B H 0.8915 0.2652 0.2019 0.048 Uiso 1 1 calc R U . . .
C31 C 1.0223(5) 0.2850(2) 0.1356(3) 0.0507(14) Uani 1 1 d . . . . .
H31A H 1.0267 0.2514 0.1107 0.061 Uiso 1 1 calc R U . . .
H31B H 1.1012 0.2988 0.1426 0.061 Uiso 1 1 calc R U . . .
C32 C 0.9481(6) 0.3231(3) 0.0884(3) 0.0621(16) Uani 1 1 d . . . . .
H32A H 0.9865 0.3302 0.0446 0.093 Uiso 1 1 calc R U . . .
H32B H 0.9383 0.3554 0.1144 0.093 Uiso 1 1 calc R U . . .
H32C H 0.8727 0.3076 0.0766 0.093 Uiso 1 1 calc R U . . .
C33 C 1.0819(4) 0.18169(18) 0.3599(3) 0.0330(10) Uani 1 1 d . . . . .
H33A H 1.0741 0.1505 0.3296 0.040 Uiso 1 1 calc R U . . .
H33B H 1.1620 0.1940 0.3581 0.040 Uiso 1 1 calc R U . . .
C34 C 1.0623(4) 0.1655(2) 0.4376(3) 0.0422(12) Uani 1 1 d . . . . .
H34A H 0.9878 0.1474 0.4391 0.051 Uiso 1 1 calc R U . . .
H34B H 1.0594 0.1967 0.4677 0.051 Uiso 1 1 calc R U . . .
C35 C 1.1604(4) 0.1293(2) 0.4675(3) 0.0414(12) Uani 1 1 d . . . . .
H35A H 1.1623 0.0979 0.4375 0.050 Uiso 1 1 calc R U . . .
H35B H 1.2350 0.1472 0.4647 0.050 Uiso 1 1 calc R U . . .
C36 C 1.1449(6) 0.1132(2) 0.5458(3) 0.0577(15) Uani 1 1 d . . . . .
H36A H 1.0725 0.0943 0.5486 0.087 Uiso 1 1 calc R U . . .
H36B H 1.1437 0.1441 0.5757 0.087 Uiso 1 1 calc R U . . .
H36C H 1.2089 0.0909 0.5625 0.087 Uiso 1 1 calc R U . . .
C37 C 0.8740(4) 0.20632(18) 0.3241(3) 0.0336(10) Uani 1 1 d . . . . .
H37A H 0.8554 0.1958 0.3726 0.040 Uiso 1 1 calc R U . . .
H37B H 0.8251 0.2364 0.3106 0.040 Uiso 1 1 calc R U . . .
C38 C 0.8411(5) 0.1614(2) 0.2726(4) 0.0546(15) Uani 1 1 d . . . . .
H38A H 0.8873 0.1303 0.2858 0.065 Uiso 1 1 calc R U . . .
H38B H 0.8569 0.1712 0.2233 0.065 Uiso 1 1 calc R U . . .
C39 C 0.7112(5) 0.1493(2) 0.2772(5) 0.078(2) Uani 1 1 d . . . . .
H39A H 0.6660 0.1817 0.2769 0.093 Uiso 1 1 calc R U . . .
H39B H 0.6979 0.1300 0.3214 0.093 Uiso 1 1 calc R U . . .
C40 C 0.6725(9) 0.1126(4) 0.2044(6) 0.130(4) Uani 1 1 d . . . . .
H40A H 0.5949 0.0989 0.2088 0.195 Uiso 1 1 calc R U . . .
H40B H 0.7265 0.0838 0.2010 0.195 Uiso 1 1 calc R U . . .
H40C H 0.6739 0.1339 0.1614 0.195 Uiso 1 1 calc R U . . .
C41 C 1.0047(4) 0.27422(18) 0.3725(3) 0.0398(11) Uani 1 1 d . . . . .
H41A H 0.9476 0.2987 0.3507 0.048 Uiso 1 1 calc R U . . .
H41B H 0.9797 0.2653 0.4203 0.048 Uiso 1 1 calc R U . . .
C42 C 1.1206(6) 0.3026(2) 0.3820(4) 0.0680(19) Uani 1 1 d D . . . .
H42A H 1.1825 0.2783 0.3982 0.082 Uiso 1 1 calc R U . A 1
H42B H 1.1411 0.3186 0.3367 0.082 Uiso 1 1 calc R U . A 1
C43 C 1.1031(11) 0.3442(4) 0.4387(6) 0.069(3) Uani 0.594(9) 1 d D . P B 1
H43A H 1.0759 0.3269 0.4815 0.083 Uiso 0.594(9) 1 calc R U P B 1
H43B H 1.1788 0.3597 0.4523 0.083 Uiso 0.594(9) 1 calc R U P B 1
C44 C 1.0194(11) 0.3878(4) 0.4179(7) 0.083(3) Uani 0.594(9) 1 d D . P B 1
H44A H 1.0465 0.4063 0.3767 0.124 Uiso 0.594(9) 1 calc R U P B 1
H44B H 1.0149 0.4118 0.4579 0.124 Uiso 0.594(9) 1 calc R U P B 1
H44C H 0.9432 0.3733 0.4058 0.124 Uiso 0.594(9) 1 calc R U P B 1
C43' C 1.1320(19) 0.3589(3) 0.4062(9) 0.069(3) Uani 0.406(9) 1 d D . P B 2
H43C H 1.2100 0.3726 0.3999 0.083 Uiso 0.406(9) 1 calc R U P B 2
H43D H 1.0744 0.3814 0.3808 0.083 Uiso 0.406(9) 1 calc R U P B 2
C44' C 1.1086(19) 0.3532(7) 0.4849(9) 0.083(3) Uani 0.406(9) 1 d D . P B 2
H44D H 1.0270 0.3457 0.4894 0.124 Uiso 0.406(9) 1 calc R U P B 2
H44E H 1.1285 0.3855 0.5099 0.124 Uiso 0.406(9) 1 calc R U P B 2
H44F H 1.1551 0.3249 0.5057 0.124 Uiso 0.406(9) 1 calc R U P B 2

loop_
_atom_site_aniso_label
_atom_site_aniso_U_11
_atom_site_aniso_U_22
_atom_site_aniso_U_33
_atom_site_aniso_U_23
_atom_site_aniso_U_13
_atom_site_aniso_U_12
Cu1 0.0192(2) 0.0230(3) 0.0503(3) 0.0126(2) -0.0016(2) 0.0008(2)
C1 0.062(4) 0.090(5) 0.067(4) -0.008(4) -0.018(3) -0.015(4)
O1 0.0210(17) 0.042(2) 0.153(5) 0.048(3) 0.006(2) 0.0001(16)
N1 0.0226(18) 0.0238(18) 0.052(2) 0.0114(17) -0.0003(16) 0.0032(14)
O2 0.0343(17) 0.0216(15) 0.059(2) 0.0103(15) 0.0050(15) 0.0000(13)
C2 0.042(3) 0.034(3) 0.047(3) 0.000(2) -0.008(2) -0.001(2)
N2 0.0205(16) 0.0225(17) 0.0254(18) -0.0011(14) 0.0024(13) -0.0001(13)
O3 0.0265(16) 0.0329(17) 0.055(2) 0.0097(15) 0.0001(15) 0.0088(13)
C3 0.056(4) 0.078(4) 0.052(4) 0.002(3) 0.008(3) 0.007(3)
N3 0.0230(17) 0.0235(17) 0.039(2) 0.0052(16) -0.0001(14) 0.0024(14)
N4 0.0269(18) 0.0273(18) 0.031(2) -0.0034(15) 0.0063(15) 0.0042(14)
O4 0.0254(19) 0.059(3) 0.100(4) 0.023(3) 0.006(2) 0.0015(18)
C4 0.024(2) 0.026(2) 0.058(3) 0.007(2) 0.002(2) 0.0005(17)
C9 0.024(2) 0.025(2) 0.038(2) 0.0094(18) 0.0024(18) 0.0058(16)
C8 0.037(3) 0.041(3) 0.039(3) 0.013(2) 0.010(2) 0.011(2)
C7 0.051(3) 0.051(3) 0.055(3) 0.030(3) 0.022(3) 0.011(3)
C6 0.043(3) 0.034(3) 0.080(4) 0.019(3) 0.024(3) 0.001(2)
C5 0.033(3) 0.028(2) 0.077(4) 0.005(2) 0.007(2) -0.002(2)
C10 0.024(2) 0.026(2) 0.025(2) 0.0011(17) 0.0019(16) 0.0040(16)
C11 0.025(2) 0.026(2) 0.030(2) -0.0016(18) -0.0025(16) 0.0027(17)
C012 0.060(3) 0.063(4) 0.032(3) 0.008(2) 0.001(2) 0.013(3)
C12 0.021(2) 0.032(2) 0.050(3) 0.000(2) 0.0031(19) 0.0021(17)
C13 0.024(2) 0.038(3) 0.062(3) 0.003(2) 0.008(2) -0.0061(19)
C14 0.031(2) 0.028(2) 0.049(3) 0.006(2) 0.005(2) -0.0031(18)
C15 0.026(2) 0.025(2) 0.023(2) 0.0002(16) 0.0063(16) 0.0001(16)
C16 0.030(2) 0.020(2) 0.039(2) 0.0033(18) 0.0003(18) 0.0004(16)
C18 0.033(2) 0.029(2) 0.069(4) 0.009(2) 0.009(2) 0.0058(19)
C17 0.024(2) 0.027(2) 0.054(3) 0.020(2) 0.005(2) 0.0033(17)
C019 0.060(4) 0.094(5) 0.046(3) 0.011(3) -0.001(3) 0.014(4)
C19 0.053(3) 0.044(3) 0.079(4) -0.009(3) 0.010(3) 0.012(3)
C01D 0.078(5) 0.113(6) 0.062(4) -0.013(4) 0.011(4) 0.028(5)
C20 0.267(15) 0.125(9) 0.082(7) 0.034(6) -0.058(8) -0.086(10)
C21 0.209(12) 0.054(5) 0.099(7) -0.004(5) -0.001(7) -0.020(6)
C22 0.039(3) 0.038(3) 0.099(5) 0.013(3) 0.017(3) 0.014(2)
C23 0.028(3) 0.063(4) 0.103(5) 0.041(4) -0.002(3) 0.010(3)
C24 0.032(3) 0.077(4) 0.070(4) 0.034(3) -0.007(3) 0.005(3)
C25 0.031(2) 0.056(3) 0.051(3) 0.026(3) 0.000(2) 0.003(2)
C26 0.043(3) 0.092(5) 0.042(3) 0.009(3) 0.000(2) 0.012(3)
C27 0.274(15) 0.071(6) 0.103(7) 0.005(5) 0.114(9) -0.004(7)
C28 0.217(14) 0.062(6) 0.33(2) -0.035(9) 0.184(14) -0.015(7)
C29 0.035(2) 0.040(3) 0.035(3) 0.002(2) 0.010(2) 0.009(2)
C30 0.040(3) 0.044(3) 0.037(3) 0.009(2) 0.011(2) 0.008(2)
C31 0.063(3) 0.059(3) 0.032(3) 0.001(2) 0.016(2) 0.018(3)
C32 0.080(4) 0.070(4) 0.036(3) 0.008(3) -0.001(3) 0.007(3)
C33 0.029(2) 0.031(2) 0.039(3) 0.0023(19) 0.0031(19) 0.0073(18)
C34 0.039(3) 0.044(3) 0.044(3) 0.003(2) 0.007(2) 0.013(2)
C35 0.043(3) 0.038(3) 0.042(3) 0.003(2) -0.009(2) 0.004(2)
C36 0.068(4) 0.052(3) 0.051(3) 0.013(3) -0.009(3) 0.004(3)
C37 0.026(2) 0.036(2) 0.039(3) 0.006(2) 0.0094(19) 0.0048(18)
C38 0.040(3) 0.029(3) 0.093(5) -0.004(3) -0.012(3) 0.003(2)
C39 0.044(3) 0.043(3) 0.141(7) 0.027(4) -0.029(4) -0.010(3)
C40 0.129(8) 0.098(7) 0.157(10) 0.016(7) -0.045(7) -0.025(6)
C41 0.050(3) 0.030(2) 0.039(3) -0.005(2) 0.000(2) 0.009(2)
C42 0.063(4) 0.043(3) 0.094(5) -0.010(3) -0.024(4) -0.003(3)
C43 0.087(8) 0.038(6) 0.080(10) -0.010(5) -0.011(7) -0.018(5)
C44 0.108(9) 0.048(5) 0.092(8) -0.015(5) 0.000(7) -0.006(5)
C43' 0.087(8) 0.038(6) 0.080(10) -0.010(5) -0.011(7) -0.018(5)
C44' 0.108(9) 0.048(5) 0.092(8) -0.015(5) 0.000(7) -0.006(5)

loop_
_atom_type_symbol
_atom_type_description
_atom_type_scat_dispersion_real
_atom_type_scat_dispersion_imag
_atom_type_scat_source
C C 0.0033 0.0016 'International Tables Vol C Tables 4.2.6.8 and 6.1.1.4'
H H 0.0000 0.0000 'International Tables Vol C Tables 4.2.6.8 and 6.1.1.4'
N N 0.0061 0.0033 'International Tables Vol C Tables 4.2.6.8 and 6.1.1.4'
O O 0.0106 0.0060 'International Tables Vol C Tables 4.2.6.8 and 6.1.1.4'
Cu Cu 0.3201 1.2651 'International Tables Vol C Tables 4.2.6.8 and 6.1.1.4'

loop_
_geom_angle_atom_site_label_1
_geom_angle_atom_site_label_2
_geom_angle_atom_site_label_3
_geom_angle
O1 Cu1 N2 177.7(2)
O1 Cu1 N3 99.40(16)
N2 Cu1 N3 79.89(14)
O1 Cu1 N1 100.78(16)
N2 Cu1 N1 80.02(14)
N3 Cu1 N1 159.73(14)
C2 C1 H1A 109.5
C2 C1 H1B 109.5
H1A C1 H1B 109.5
C2 C1 H1C 109.5
H1A C1 H1C 109.5
H1B C1 H1C 109.5
Cu1 O1 H1L 106(6)
C16 N1 C17 116.6(3)
C16 N1 Cu1 115.8(3)
C17 N1 Cu1 127.6(3)
C4 C2 C1 114.7(5)
C4 C2 C3 109.0(4)
C1 C2 C3 109.9(5)
C4 C2 H2 107.7
C1 C2 H2 107.7
C3 C2 H2 107.7
C15 N2 C11 123.4(4)
C15 N2 Cu1 118.3(3)
C11 N2 Cu1 118.2(3)
C2 C3 H3A 109.5
C2 C3 H3B 109.5
H3A C3 H3B 109.5
C2 C3 H3C 109.5
H3A C3 H3C 109.5
H3B C3 H3C 109.5
C10 N3 C9 119.3(3)
C10 N3 Cu1 116.2(3)
C9 N3 Cu1 124.4(3)
C37 N4 C33 111.1(3)
C37 N4 C29 111.8(3)
C33 N4 C29 106.7(3)
C37 N4 C41 105.0(3)
C33 N4 C41 111.8(3)
C29 N4 C41 110.6(4)
H1W O4 H2W 100(7)
C5 C4 C9 118.2(5)
C5 C4 C2 121.0(5)
C9 C4 C2 120.8(4)
C8 C9 C4 121.2(4)
C8 C9 N3 120.6(4)
C4 C9 N3 118.2(4)
C9 C8 C7 117.5(5)
C9 C8 C012 122.2(4)
C7 C8 C012 120.3(5)
C6 C7 C8 122.1(5)
C6 C7 H7 118.9
C8 C7 H7 118.9
C7 C6 C5 119.4(5)
C7 C6 H6 120.3
C5 C6 H6 120.3
C6 C5 C4 121.5(5)
C6 C5 H5 119.3
C4 C5 H5 119.3
O3 C10 N3 128.4(4)
O3 C10 C11 119.7(4)
N3 C10 C11 111.9(3)
N2 C11 C12 119.9(4)
N2 C11 C10 113.6(3)
C12 C11 C10 126.5(4)
C8 C012 C01D 111.7(5)
C8 C012 C019 111.4(5)
C01D C012 C019 111.0(5)
C8 C012 H012 107.5
C01D C012 H012 107.5
C019 C012 H012 107.5
C11 C12 C13 118.2(4)
C11 C12 H12 120.9
C13 C12 H12 120.9
C14 C13 C12 120.3(4)
C14 C13 H13 119.9
C12 C13 H13 119.9
C15 C14 C13 118.7(4)
C15 C14 H14 120.6
C13 C14 H14 120.6
N2 C15 C14 119.5(4)
N2 C15 C16 114.2(3)
C14 C15 C16 126.2(4)
O2 C16 N1 128.3(4)
O2 C16 C15 120.1(4)
N1 C16 C15 111.6(3)
C17 C18 C22 118.1(5)
C17 C18 C19 120.6(4)
C22 C18 C19 121.2(5)
C25 C17 C18 121.2(4)
C25 C17 N1 118.6(4)
C18 C17 N1 120.2(5)
C012 C019 H01A 109.5
C012 C019 H01B 109.5
H01A C019 H01B 109.5
C012 C019 H01C 109.5
H01A C019 H01C 109.5
H01B C019 H01C 109.5
C20 C19 C21 112.0(8)
C20 C19 C18 111.3(6)
C21 C19 C18 115.2(6)
C20 C19 H19 105.8
C21 C19 H19 105.8
C18 C19 H19 105.8
C012 C01D H01D 109.5
C012 C01D H01E 109.5
H01D C01D H01E 109.5
C012 C01D H01F 109.5
H01D C01D H01F 109.5
H01E C01D H01F 109.5
C19 C20 H20A 109.5
C19 C20 H20B 109.5
H20A C20 H20B 109.5
C19 C20 H20C 109.5
H20A C20 H20C 109.5
H20B C20 H20C 109.5
C19 C21 H21A 109.5
C19 C21 H21B 109.5
H21A C21 H21B 109.5
C19 C21 H21C 109.5
H21A C21 H21C 109.5
H21B C21 H21C 109.5
C23 C22 C18 121.2(6)
C23 C22 H22 119.4
C18 C22 H22 119.4
C22 C23 C24 120.0(5)
C22 C23 H23 120.0
C24 C23 H23 120.0
C23 C24 C25 121.4(6)
C23 C24 H24 119.3
C25 C24 H24 119.3
C24 C25 C17 118.0(6)
C24 C25 C26 120.6(5)
C17 C25 C26 121.4(4)
C27 C26 C28 111.1(8)
C27 C26 C25 112.5(6)
C28 C26 C25 113.1(6)
C27 C26 H26 106.5
C28 C26 H26 106.5
C25 C26 H26 106.5
C26 C27 H27A 109.5
C26 C27 H27B 109.5
H27A C27 H27B 109.5
C26 C27 H27C 109.5
H27A C27 H27C 109.5
H27B C27 H27C 109.5
C26 C28 H28A 109.5
C26 C28 H28B 109.5
H28A C28 H28B 109.5
C26 C28 H28C 109.5
H28A C28 H28C 109.5
H28B C28 H28C 109.5
C30 C29 N4 115.2(4)
C30 C29 H29A 108.5
N4 C29 H29A 108.5
C30 C29 H29B 108.5
N4 C29 H29B 108.5
H29A C29 H29B 107.5
C29 C30 C31 110.6(4)
C29 C30 H30A 109.5
C31 C30 H30A 109.5
C29 C30 H30B 109.5
C31 C30 H30B 109.5
H30A C30 H30B 108.1
C30 C31 C32 112.0(4)
C30 C31 H31A 109.2
C32 C31 H31A 109.2
C30 C31 H31B 109.2
C32 C31 H31B 109.2
H31A C31 H31B 107.9
C31 C32 H32A 109.5
C31 C32 H32B 109.5
H32A C32 H32B 109.5
C31 C32 H32C 109.5
H32A C32 H32C 109.5
H32B C32 H32C 109.5
C34 C33 N4 116.8(4)
C34 C33 H33A 108.1
N4 C33 H33A 108.1
C34 C33 H33B 108.1
N4 C33 H33B 108.1
H33A C33 H33B 107.3
C33 C34 C35 111.0(4)
C33 C34 H34A 109.4
C35 C34 H34A 109.4
C33 C34 H34B 109.4
C35 C34 H34B 109.4
H34A C34 H34B 108.0
C36 C35 C34 112.4(4)
C36 C35 H35A 109.1
C34 C35 H35A 109.1
C36 C35 H35B 109.1
C34 C35 H35B 109.1
H35A C35 H35B 107.9
C35 C36 H36A 109.5
C35 C36 H36B 109.5
H36A C36 H36B 109.5
C35 C36 H36C 109.5
H36A C36 H36C 109.5
H36B C36 H36C 109.5
C38 C37 N4 116.4(4)
C38 C37 H37A 108.2
N4 C37 H37A 108.2
C38 C37 H37B 108.2
N4 C37 H37B 108.2
H37A C37 H37B 107.3
C37 C38 C39 108.9(5)
C37 C38 H38A 109.9
C39 C38 H38A 109.9
C37 C38 H38B 109.9
C39 C38 H38B 109.9
H38A C38 H38B 108.3
C38 C39 C40 106.2(7)
C38 C39 H39A 110.5
C40 C39 H39A 110.5
C38 C39 H39B 110.5
C40 C39 H39B 110.5
H39A C39 H39B 108.7
C39 C40 H40A 109.5
C39 C40 H40B 109.5
H40A C40 H40B 109.5
C39 C40 H40C 109.5
H40A C40 H40C 109.5
H40B C40 H40C 109.5
C42 C41 N4 117.1(4)
C42 C41 H41A 108.0
N4 C41 H41A 108.0
C42 C41 H41B 108.0
N4 C41 H41B 108.0
H41A C41 H41B 107.3
C43' C42 C41 123.3(9)
C43 C42 C41 105.2(7)
C43 C42 H42A 110.7
C41 C42 H42A 110.7
C43 C42 H42B 110.7
C41 C42 H42B 110.7
H42A C42 H42B 108.8
C44 C43 C42 116.6(8)
C44 C43 H43A 108.2
C42 C43 H43A 108.2
C44 C43 H43B 108.2
C42 C43 H43B 108.2
H43A C43 H43B 107.3
C43 C44 H44A 109.5
C43 C44 H44B 109.5
H44A C44 H44B 109.5
C43 C44 H44C 109.5
H44A C44 H44C 109.5
H44B C44 H44C 109.5
C44' C43' C42 100.4(11)
C44' C43' H43C 111.7
C42 C43' H43C 111.7
C44' C43' H43D 111.7
C42 C43' H43D 111.7
H43C C43' H43D 109.5
C43' C44' H44D 109.5
C43' C44' H44E 109.5
H44D C44' H44E 109.5
C43' C44' H44F 109.5
H44D C44' H44F 109.5
H44E C44' H44F 109.5

loop_
_geom_bond_atom_site_label_1
_geom_bond_atom_site_label_2
_geom_bond_distance
Cu1 O1 1.845(4)
Cu1 N2 1.924(3)
Cu1 N3 2.016(3)
Cu1 N1 2.019(3)
C1 C2 1.518(7)
C1 H1A 0.9600
C1 H1B 0.9600
C1 H1C 0.9600
O1 H1L 0.65(6)
N1 C16 1.345(5)
N1 C17 1.425(5)
O2 C16 1.238(5)
C2 C4 1.510(7)
C2 C3 1.533(8)
C2 H2 0.9800
N2 C15 1.326(5)
N2 C11 1.335(5)
O3 C10 1.246(5)
C3 H3A 0.9600
C3 H3B 0.9600
C3 H3C 0.9600
N3 C10 1.330(5)
N3 C9 1.422(5)
N4 C37 1.520(5)
N4 C33 1.520(5)
N4 C29 1.520(6)
N4 C41 1.525(6)
O4 H1W 0.90(7)
O4 H2W 0.78(8)
C4 C5 1.395(6)
C4 C9 1.410(7)
C9 C8 1.401(6)
C8 C7 1.407(7)
C8 C012 1.517(8)
C7 C6 1.369(8)
C7 H7 0.9300
C6 C5 1.380(8)
C6 H6 0.9300
C5 H5 0.9300
C10 C11 1.498(6)
C11 C12 1.382(6)
C012 C01D 1.519(8)
C012 C019 1.531(8)
C012 H012 0.9800
C12 C13 1.391(6)
C12 H12 0.9300
C13 C14 1.390(6)
C13 H13 0.9300
C14 C15 1.385(6)
C14 H14 0.9300
C15 C16 1.496(6)
C18 C17 1.394(7)
C18 C22 1.397(7)
C18 C19 1.514(8)
C17 C25 1.394(7)
C019 H01A 0.9600
C019 H01B 0.9600
C019 H01C 0.9600
C19 C20 1.469(11)
C19 C21 1.481(9)
C19 H19 0.9800
C01D H01D 0.9600
C01D H01E 0.9600
C01D H01F 0.9600
C20 H20A 0.9600
C20 H20B 0.9600
C20 H20C 0.9600
C21 H21A 0.9600
C21 H21B 0.9600
C21 H21C 0.9600
C22 C23 1.358(9)
C22 H22 0.9300
C23 C24 1.369(10)
C23 H23 0.9300
C24 C25 1.390(7)
C24 H24 0.9300
C25 C26 1.522(8)
C26 C27 1.454(10)
C26 C28 1.493(12)
C26 H26 0.9800
C27 H27A 0.9600
C27 H27B 0.9600
C27 H27C 0.9600
C28 H28A 0.9600
C28 H28B 0.9600
C28 H28C 0.9600
C29 C30 1.509(6)
C29 H29A 0.9700
C29 H29B 0.9700
C30 C31 1.510(7)
C30 H30A 0.9700
C30 H30B 0.9700
C31 C32 1.523(8)
C31 H31A 0.9700
C31 H31B 0.9700
C32 H32A 0.9600
C32 H32B 0.9600
C32 H32C 0.9600
C33 C34 1.519(7)
C33 H33A 0.9700
C33 H33B 0.9700
C34 C35 1.527(6)
C34 H34A 0.9700
C34 H34B 0.9700
C35 C36 1.523(7)
C35 H35A 0.9700
C35 H35B 0.9700
C36 H36A 0.9600
C36 H36B 0.9600
C36 H36C 0.9600
C37 C38 1.517(7)
C37 H37A 0.9700
C37 H37B 0.9700
C38 C39 1.522(8)
C38 H38A 0.9700
C38 H38B 0.9700
C39 C40 1.673(12)
C39 H39A 0.9700
C39 H39B 0.9700
C40 H40A 0.9600
C40 H40B 0.9600
C40 H40C 0.9600
C41 C42 1.508(8)
C41 H41A 0.9700
C41 H41B 0.9700
C42 C43' 1.500(5)
C42 C43 1.507(5)
C42 H42A 0.9700
C42 H42B 0.9700
C43 C44 1.498(5)
C43 H43A 0.9700
C43 H43B 0.9700
C44 H44A 0.9600
C44 H44B 0.9600
C44 H44C 0.9600
C43' C44' 1.498(5)
C43' H43C 0.9700
C43' H43D 0.9700
C44' H44D 0.9600
C44' H44E 0.9600
C44' H44F 0.9600

loop_
_geom_torsion_atom_site_label_1
_geom_torsion_atom_site_label_2
_geom_torsion_atom_site_label_3
_geom_torsion_atom_site_label_4
_geom_torsion
C1 C2 C4 C5 32.3(7)
C3 C2 C4 C5 -91.4(6)
C1 C2 C4 C9 -150.0(5)
C3 C2 C4 C9 86.2(5)
C5 C4 C9 C8 1.1(6)
C2 C4 C9 C8 -176.6(4)
C5 C4 C9 N3 -176.6(4)
C2 C4 C9 N3 5.7(6)
C10 N3 C9 C8 76.3(5)
Cu1 N3 C9 C8 -99.6(4)
C10 N3 C9 C4 -105.9(5)
Cu1 N3 C9 C4 78.1(5)
C4 C9 C8 C7 -0.9(6)
N3 C9 C8 C7 176.8(4)
C4 C9 C8 C012 179.7(4)
N3 C9 C8 C012 -2.6(7)
C9 C8 C7 C6 0.7(7)
C012 C8 C7 C6 -179.9(5)
C8 C7 C6 C5 -0.8(8)
C7 C6 C5 C4 1.0(8)
C9 C4 C5 C6 -1.2(7)
C2 C4 C5 C6 176.5(5)
C9 N3 C10 O3 -0.7(7)
Cu1 N3 C10 O3 175.6(4)
C9 N3 C10 C11 179.9(4)
Cu1 N3 C10 C11 -3.9(5)
C15 N2 C11 C12 -1.3(6)
Cu1 N2 C11 C12 179.0(3)
C15 N2 C11 C10 179.8(4)
Cu1 N2 C11 C10 0.1(5)
O3 C10 C11 N2 -177.0(4)
N3 C10 C11 N2 2.5(5)
O3 C10 C11 C12 4.2(7)
N3 C10 C11 C12 -176.3(4)
C9 C8 C012 C01D 121.6(6)
C7 C8 C012 C01D -57.8(7)
C9 C8 C012 C019 -113.6(5)
C7 C8 C012 C019 67.0(6)
N2 C11 C12 C13 0.4(7)
C10 C11 C12 C13 179.2(4)
C11 C12 C13 C14 0.0(7)
C12 C13 C14 C15 0.3(8)
C11 N2 C15 C14 1.6(6)
Cu1 N2 C15 C14 -178.7(3)
C11 N2 C15 C16 179.6(4)
Cu1 N2 C15 C16 -0.7(5)
C13 C14 C15 N2 -1.1(7)
C13 C14 C15 C16 -178.8(4)
C17 N1 C16 O2 2.5(7)
Cu1 N1 C16 O2 -178.8(4)
C17 N1 C16 C15 -177.1(4)
Cu1 N1 C16 C15 1.6(5)
N2 C15 C16 O2 179.8(4)
C14 C15 C16 O2 -2.4(7)
N2 C15 C16 N1 -0.6(5)
C14 C15 C16 N1 177.2(4)
C22 C18 C17 C25 -2.4(7)
C19 C18 C17 C25 174.7(5)
C22 C18 C17 N1 178.0(4)
C19 C18 C17 N1 -4.9(7)
C16 N1 C17 C25 97.8(5)
Cu1 N1 C17 C25 -80.8(5)
C16 N1 C17 C18 -82.6(5)
Cu1 N1 C17 C18 98.8(5)
C17 C18 C19 C20 -96.2(8)
C22 C18 C19 C20 80.9(9)
C17 C18 C19 C21 134.8(7)
C22 C18 C19 C21 -48.1(9)
C17 C18 C22 C23 0.7(8)
C19 C18 C22 C23 -176.4(5)
C18 C22 C23 C24 1.6(9)
C22 C23 C24 C25 -2.4(9)
C23 C24 C25 C17 0.7(8)
C23 C24 C25 C26 179.5(6)
C18 C17 C25 C24 1.7(7)
N1 C17 C25 C24 -178.7(4)
C18 C17 C25 C26 -177.1(5)
N1 C17 C25 C26 2.5(7)
C24 C25 C26 C27 65.1(9)
C17 C25 C26 C27 -116.2(8)
C24 C25 C26 C28 -61.8(10)
C17 C25 C26 C28 117.0(9)
C37 N4 C29 C30 58.1(5)
C33 N4 C29 C30 179.8(4)
C41 N4 C29 C30 -58.5(5)
N4 C29 C30 C31 178.9(4)
C29 C30 C31 C32 175.3(5)
C37 N4 C33 C34 -60.9(5)
C29 N4 C33 C34 177.1(4)
C41 N4 C33 C34 56.0(5)
N4 C33 C34 C35 -171.3(4)
C33 C34 C35 C36 178.8(4)
C33 N4 C37 C38 -67.7(5)
C29 N4 C37 C38 51.3(5)
C41 N4 C37 C38 171.3(4)
N4 C37 C38 C39 -179.9(4)
C37 C38 C39 C40 164.3(5)
C37 N4 C41 C42 -177.4(5)
C33 N4 C41 C42 62.1(6)
C29 N4 C41 C42 -56.7(6)
N4 C41 C42 C43' 162.0(9)
N4 C41 C42 C43 -170.6(6)
C41 C42 C43 C44 -66.9(12)
C41 C42 C43' C44' 73.2(17)
